data_4303346
loop_
_publ_author_name
'Vera Hartdegen'
'Thomas M. Klap\"otke'
'Stefan M. Sproll'

_publ_contact_author_address
;
Department Chemie
Ludwig-Maximilians Universit\"at
Butenandtstra\&se 5-13 (Haus D)
D-81377 M\"unchen
Bundesrepublik Deutschland
;
_publ_contact_author_email tmk@cup.uni-muenchen.de
_publ_contact_author_fax +49-89-2180-77491
_publ_contact_author_name 'Thomas M. Klapo\"tke'
_publ_contact_author_phone +49-89-2180-77492
_publ_section_title
;
Tetrazole-5-carboxylic Acid Based Salts of Earth Alkali and Transition
Metal Cations
;
_journal_name_full 'Inorganic Chemistry'
_journal_page_first 9549
_journal_page_last 9556
_journal_paper_doi 10.1021/ic901413n
_journal_volume 48
_journal_year 2009
_chemical_formula_moiety 'C4 H12 Cu2 N8 O10, 2(H2 O)'
_chemical_formula_sum 'C4 H16 Cu2 N8 O12'
_chemical_formula_weight 495.33
_chemical_name_systematic
;
 ?
;
_space_group_IT_number 15
_symmetry_cell_setting monoclinic
_symmetry_space_group_name_Hall '-C 2yc'
_symmetry_space_group_name_H-M 'C 1 2/c 1'
_atom_sites_solution_hydrogens geom
_atom_sites_solution_primary direct
_atom_sites_solution_secondary difmap
_audit_author_name 'Thomas M. Klap\"otke'
_audit_creation_method SHELXL-97
_cell_angle_alpha 90.00
_cell_angle_beta 114.494(8)
_cell_angle_gamma 90.00
_cell_formula_units_Z 4
_cell_length_a 15.5106(10)
_cell_length_b 6.4029(4)
_cell_length_c 17.7351(12)
_cell_measurement_reflns_used 3152
_cell_measurement_temperature 200(2)
_cell_measurement_theta_max 33.3490
_cell_measurement_theta_min 3.7670
_cell_volume 1602.8(2)
_computing_structure_refinement 'SHELXL-97 (Sheldrick, 1997)'
_diffrn_ambient_temperature 200(2)
_diffrn_measured_fraction_theta_full 0.997
_diffrn_measured_fraction_theta_max 0.997
_diffrn_measurement_device_type 'Oxford Xcalibur 3CCD'
_diffrn_measurement_method omega-scan
_diffrn_radiation_monochromator graphite
_diffrn_radiation_source 'fine-focus sealed tube'
_diffrn_radiation_type MoK\a
_diffrn_radiation_wavelength 0.71073
_diffrn_reflns_av_R_equivalents 0.0257
_diffrn_reflns_av_sigmaI/netI 0.0293
_diffrn_reflns_limit_h_max 18
_diffrn_reflns_limit_h_min -18
_diffrn_reflns_limit_k_max 7
_diffrn_reflns_limit_k_min -6
_diffrn_reflns_limit_l_max 13
_diffrn_reflns_limit_l_min -21
_diffrn_reflns_number 3959
_diffrn_reflns_theta_full 25.99
_diffrn_reflns_theta_max 25.99
_diffrn_reflns_theta_min 3.91
_exptl_absorpt_coefficient_mu 2.736
_exptl_absorpt_correction_T_max 1.00000
_exptl_absorpt_correction_T_min 0.86820
_exptl_absorpt_correction_type multi-scan
_exptl_absorpt_process_details
;
CrysAlis RED, Oxford Diffraction Ltd.,
Version 1.171.32.5 (release 08-05-2007 CrysAlis171 .NET)
(compiled May  8 2007,13:10:02)
Empirical absorption correction using spherical harmonics,
 implemented in SCALE3 ABSPACK scaling algorithm.
;
_exptl_crystal_colour blue
_exptl_crystal_density_diffrn 2.053
_exptl_crystal_density_method 'not measured'
_exptl_crystal_description needle
_exptl_crystal_F_000 1000
_exptl_crystal_size_max 0.2
_exptl_crystal_size_mid 0.08
_exptl_crystal_size_min 0.08
_refine_diff_density_max 0.546
_refine_diff_density_min -0.823
_refine_diff_density_rms 0.095
_refine_ls_extinction_method none
_refine_ls_goodness_of_fit_ref 1.041
_refine_ls_hydrogen_treatment constr
_refine_ls_matrix_type full
_refine_ls_number_parameters 91
_refine_ls_number_reflns 1566
_refine_ls_number_restraints 0
_refine_ls_restrained_S_all 1.041
_refine_ls_R_factor_all 0.0383
_refine_ls_R_factor_gt 0.0298
_refine_ls_shift/su_max 0.001
_refine_ls_shift/su_mean 0.000
_refine_ls_structure_factor_coef Fsqd
_refine_ls_weighting_details 'calc w=1/[\s^2^(Fo^2^)+(0.0100P)^2^+0.0000P] where P=(Fo^2^+2Fc^2^)/3'
_refine_ls_weighting_scheme calc
_refine_ls_wR_factor_gt 0.0800
_refine_ls_wR_factor_ref 0.0827
_reflns_number_gt 1295
_reflns_number_total 1566
_reflns_threshold_expression >2\s(I)
_cod_data_source_file ic901413n_si_001_4.cif
_cod_data_source_block another_structure
_cod_original_sg_symbol_H-M 'C 2/c'
_cod_database_code 4303346

loop_
_symmetry_equiv_pos_as_xyz
'x, y, z'
'-x, y, -z+1/2'
'x+1/2, y+1/2, z'
'-x+1/2, y+1/2, -z+1/2'
'-x, -y, -z'
'x, -y, z-1/2'
'-x+1/2, -y+1/2, -z'
'x+1/2, -y+1/2, z-1/2'

loop_
_atom_site_label
_atom_site_type_symbol
_atom_site_fract_x
_atom_site_fract_y
_atom_site_fract_z
_atom_site_U_iso_or_equiv
_atom_site_adp_type
_atom_site_occupancy
_atom_site_symmetry_multiplicity
_atom_site_calc_flag
_atom_site_refinement_flags
_atom_site_disorder_assembly
_atom_site_disorder_group
Cu1 Cu 0.50140(3) 0.09294(6) 0.10960(2) 0.01596(13) Uani 1 1 d . . .
O1 O 0.38686(14) 0.1081(3) 0.13548(13) 0.0188(5) Uani 1 1 d . . .
O2 O 0.22928(15) 0.0658(3) 0.07813(14) 0.0213(5) Uani 1 1 d . . .
O3 O 0.52098(15) -0.2296(3) 0.17698(14) 0.0236(5) Uani 1 1 d . . .
H3A H 0.5804 -0.2734 0.1900 0.035 Uiso 1 1 d R . .
H3B H 0.4885 -0.2230 0.2086 0.035 Uiso 1 1 d R . .
O4 O 0.58308(15) 0.2279(4) 0.21147(13) 0.0262(6) Uani 1 1 d . . .
H4A H 0.6197 0.3319 0.2124 0.039 Uiso 1 1 d R . .
H4B H 0.5926 0.2069 0.2512 0.039 Uiso 1 1 d R . .
O5 O 0.45441(16) 0.4565(3) 0.05191(14) 0.0239(6) Uani 1 1 d . . .
H5A H 0.3960 0.4503 0.0107 0.036 Uiso 1 1 d R . .
H5B H 0.4994 0.4216 0.0346 0.036 Uiso 1 1 d R . .
N1 N 0.40487(18) -0.0105(4) 0.00285(16) 0.0153(6) Uani 1 1 d . . .
N2 N 0.39291(17) -0.0671(4) -0.07330(15) 0.0158(6) Uani 1 1 d . . .
N3 N 0.30254(18) -0.0991(4) -0.11881(16) 0.0189(6) Uani 1 1 d . . .
N4 N 0.25321(18) -0.0646(4) -0.07333(16) 0.0186(6) Uani 1 1 d . . .
C1 C 0.3183(2) -0.0106(5) 0.0006(2) 0.0139(7) Uani 1 1 d . . .
C2 C 0.3082(2) 0.0576(5) 0.07725(19) 0.0162(7) Uani 1 1 d . . .
O6 O 0.18574(15) 0.0669(3) 0.21230(13) 0.0214(5) Uani 1 1 d . . .
H6A H 0.2330 0.0857 0.2625 0.032 Uiso 1 1 d R . .
H6B H 0.2162 0.0720 0.1791 0.032 Uiso 1 1 d R . .

loop_
_atom_site_aniso_label
_atom_site_aniso_U_11
_atom_site_aniso_U_22
_atom_site_aniso_U_33
_atom_site_aniso_U_23
_atom_site_aniso_U_13
_atom_site_aniso_U_12
Cu1 0.0147(2) 0.0215(2) 0.0131(2) -0.00366(19) 0.00719(16) -0.00169(18)
O1 0.0163(12) 0.0260(13) 0.0137(12) -0.0039(10) 0.0058(10) -0.0014(10)
O2 0.0192(13) 0.0273(15) 0.0218(13) -0.0016(10) 0.0130(10) -0.0003(10)
O3 0.0234(13) 0.0246(14) 0.0257(14) 0.0036(11) 0.0133(11) 0.0043(10)
O4 0.0346(14) 0.0310(15) 0.0140(13) -0.0033(11) 0.0110(11) -0.0157(11)
O5 0.0184(13) 0.0276(15) 0.0246(13) 0.0015(10) 0.0078(11) 0.0006(9)
N1 0.0171(15) 0.0171(14) 0.0125(15) -0.0008(11) 0.0068(12) -0.0005(11)
N2 0.0150(14) 0.0184(16) 0.0128(14) -0.0028(11) 0.0044(12) 0.0000(11)
N3 0.0146(14) 0.0243(16) 0.0177(14) -0.0024(13) 0.0065(12) -0.0007(12)
N4 0.0176(15) 0.0227(17) 0.0175(15) -0.0021(12) 0.0093(12) 0.0001(12)
C1 0.0150(17) 0.0123(16) 0.0164(17) 0.0006(13) 0.0084(14) 0.0008(13)
C2 0.0218(19) 0.0132(19) 0.0153(17) 0.0024(13) 0.0095(15) 0.0020(13)
O6 0.0186(12) 0.0308(15) 0.0144(12) -0.0007(10) 0.0062(10) -0.0030(10)

loop_
_atom_type_symbol
_atom_type_description
_atom_type_scat_dispersion_real
_atom_type_scat_dispersion_imag
_atom_type_scat_source
C C 0.0033 0.0016 'International Tables Vol C Tables 4.2.6.8 and 6.1.1.4'
H H 0.0000 0.0000 'International Tables Vol C Tables 4.2.6.8 and 6.1.1.4'
Cu Cu 0.3201 1.2651 'International Tables Vol C Tables 4.2.6.8 and 6.1.1.4'
N N 0.0061 0.0033 'International Tables Vol C Tables 4.2.6.8 and 6.1.1.4'
O O 0.0106 0.0060 'International Tables Vol C Tables 4.2.6.8 and 6.1.1.4'

loop_
_geom_angle_atom_site_label_1
_geom_angle_atom_site_label_2
_geom_angle_atom_site_label_3
_geom_angle
_geom_angle_site_symmetry_1
_geom_angle_site_symmetry_3
_geom_angle_publ_flag
O4 Cu1 N1 171.58(11) . . ?
O4 Cu1 N2 91.77(10) . 5_655 ?
N1 Cu1 N2 93.45(10) . 5_655 ?
O4 Cu1 O1 93.66(9) . . ?
N1 Cu1 O1 81.09(9) . . ?
N2 Cu1 O1 174.54(10) 5_655 . ?
O4 Cu1 O3 91.22(9) . . ?
N1 Cu1 O3 94.57(9) . . ?
N2 Cu1 O3 98.10(9) 5_655 . ?
O1 Cu1 O3 82.31(8) . . ?
C2 O1 Cu1 116.31(19) . . ?
Cu1 O3 H3A 108.0 . . ?
Cu1 O3 H3B 106.9 . . ?
H3A O3 H3B 129.6 . . ?
Cu1 O4 H4A 122.0 . . ?
Cu1 O4 H4B 131.8 . . ?
H4A O4 H4B 106.0 . . ?
H5A O5 H5B 112.0 . . ?
C1 N1 N2 104.8(3) . . ?
C1 N1 Cu1 112.6(2) . . ?
N2 N1 Cu1 142.3(2) . . ?
N3 N2 N1 109.3(2) . . ?
N3 N2 Cu1 126.7(2) . 5_655 ?
N1 N2 Cu1 124.00(19) . 5_655 ?
N2 N3 N4 109.6(2) . . ?
C1 N4 N3 104.3(2) . . ?
N1 C1 N4 112.1(3) . . ?
N1 C1 C2 117.3(3) . . ?
N4 C1 C2 130.5(3) . . ?
O2 C2 O1 127.1(3) . . ?
O2 C2 C1 120.2(3) . . ?
O1 C2 C1 112.7(3) . . ?
H6A O6 H6B 102.2 . . ?

loop_
_geom_bond_atom_site_label_1
_geom_bond_atom_site_label_2
_geom_bond_distance
_geom_bond_site_symmetry_2
_geom_bond_publ_flag
Cu1 O4 1.928(2) . ?
Cu1 N1 1.978(3) . ?
Cu1 N2 2.001(2) 5_655 ?
Cu1 O1 2.013(2) . ?
Cu1 O3 2.342(2) . ?
O1 C2 1.271(4) . ?
O2 C2 1.232(4) . ?
O3 H3A 0.8979 . ?
O3 H3B 0.8972 . ?
O4 H4A 0.8708 . ?
O4 H4B 0.6714 . ?
O5 H5A 0.8989 . ?
O5 H5B 0.8995 . ?
N1 C1 1.326(4) . ?
N1 N2 1.335(3) . ?
N2 N3 1.312(3) . ?
N2 Cu1 2.001(2) 5_655 ?
N3 N4 1.340(3) . ?
N4 C1 1.327(4) . ?
C1 C2 1.497(4) . ?
O6 H6A 0.8970 . ?
O6 H6B 0.8956 . ?
